data_4314041
loop_
_publ_author_name
'J. Christopher Thomas'
'Jonas C. Peters'

_publ_section_title
;
 Bis(phosphino)borates: A New Family of Monoanionic Chelating Phosphine
 Ligands
;
_journal_name_full 'Inorganic Chemistry'
_journal_page_first 5055
_journal_page_last 5073
_journal_paper_doi 10.1021/ic034150x
_journal_volume 42
_journal_year 2003
_chemical_formula_moiety 'C34 H58 B Li O2 P2'
_chemical_formula_sum 'C34 H58 B Li O2 P2'
_chemical_formula_weight 578.49
_chemical_name_systematic
; 
 ? 
;
_space_group_IT_number 14
_symmetry_cell_setting monoclinic
_symmetry_space_group_name_Hall '-P 2yn'
_symmetry_space_group_name_H-M 'P 1 21/n 1'
_atom_sites_solution_hydrogens geom
_atom_sites_solution_primary direct
_atom_sites_solution_secondary difmap
_audit_creation_method SHELXL-97
_cell_angle_alpha 90.00
_cell_angle_beta 94.7040(10)
_cell_angle_gamma 90.00
_cell_formula_units_Z 4
_cell_length_a 11.3226(9)
_cell_length_b 15.4574(12)
_cell_length_c 20.5142(16)
_cell_measurement_reflns_used 7022
_cell_measurement_temperature 98(2)
_cell_measurement_theta_max 28.158
_cell_measurement_theta_min 2.234
_cell_volume 3578.3(5)
_computing_cell_refinement 'Bruker XSCANS'
_computing_data_collection 'Bruker XSCANS'
_computing_data_reduction 'Bruker SHELXTL'
_computing_molecular_graphics 'Bruker SHELXTL'
_computing_publication_material 'Bruker SHELXTL'
_computing_structure_refinement 'SHELXL-97 (Sheldrick, 1997)'
_computing_structure_solution 'SHELXS-97 (Sheldrick, 1990)'
_diffrn_ambient_temperature 98(2)
_diffrn_measured_fraction_theta_full 0.900
_diffrn_measured_fraction_theta_max 0.900
_diffrn_measurement_device_type 'Bruker P4'
_diffrn_measurement_method '\w scans'
_diffrn_radiation_monochromator graphite
_diffrn_radiation_source 'fine-focus sealed tube'
_diffrn_radiation_type MoK\a
_diffrn_radiation_wavelength 0.71073
_diffrn_reflns_av_R_equivalents 0.0549
_diffrn_reflns_av_sigmaI/netI 0.0629
_diffrn_reflns_limit_h_max 15
_diffrn_reflns_limit_h_min -13
_diffrn_reflns_limit_k_max 14
_diffrn_reflns_limit_k_min -20
_diffrn_reflns_limit_l_max 26
_diffrn_reflns_limit_l_min -23
_diffrn_reflns_number 22237
_diffrn_reflns_theta_full 28.61
_diffrn_reflns_theta_max 28.61
_diffrn_reflns_theta_min 1.65
_exptl_absorpt_coefficient_mu 0.148
_exptl_absorpt_correction_type none
_exptl_crystal_colour Colorless
_exptl_crystal_density_diffrn 1.074
_exptl_crystal_density_method 'not measured'
_exptl_crystal_description Block
_exptl_crystal_F_000 1264
_exptl_crystal_size_max 0.33
_exptl_crystal_size_mid 0.33
_exptl_crystal_size_min 0.27
_refine_diff_density_max 0.498
_refine_diff_density_min -0.357
_refine_diff_density_rms 0.059
_refine_ls_extinction_method none
_refine_ls_goodness_of_fit_ref 1.361
_refine_ls_hydrogen_treatment mixed
_refine_ls_matrix_type full
_refine_ls_number_parameters 369
_refine_ls_number_reflns 8249
_refine_ls_number_restraints 0
_refine_ls_restrained_S_all 1.361
_refine_ls_R_factor_all 0.0776
_refine_ls_R_factor_gt 0.0465
_refine_ls_shift/su_max 0.001
_refine_ls_shift/su_mean 0.000
_refine_ls_structure_factor_coef Fsqd
_refine_ls_weighting_details 'calc w=1/[\s^2^(Fo^2^)+(0.0200P)^2^+0.0000P] where P=(Fo^2^+2Fc^2^)/3'
_refine_ls_weighting_scheme calc
_refine_ls_wR_factor_gt 0.0868
_refine_ls_wR_factor_ref 0.0940
_reflns_number_gt 5743
_reflns_number_total 8249
_reflns_threshold_expression >2sigma(I)
_cod_data_source_file ic034150xsi20030212_062841_5.cif
_cod_data_source_block jct40
_cod_depositor_comments
;
The following automatic conversions were performed:

'_symmetry_cell_setting' value 'Monoclinic' changed to 'monoclinic'
according to the built-in table from CIF Core dictionary named
'cif_core.dic' version 2.4.1 from 2010-06-29.

Automatic conversion script
Id: cif_fix_values 1646 2011-03-28 12:23:43Z adriana 
;
_cod_database_code 4314041

loop_
_symmetry_equiv_pos_as_xyz
'x, y, z'
'-x+1/2, y+1/2, -z+1/2'
'-x, -y, -z'
'x-1/2, -y-1/2, z-1/2'

loop_
_atom_site_label
_atom_site_type_symbol
_atom_site_fract_x
_atom_site_fract_y
_atom_site_fract_z
_atom_site_U_iso_or_equiv
_atom_site_adp_type
_atom_site_occupancy
_atom_site_symmetry_multiplicity
_atom_site_calc_flag
_atom_site_refinement_flags
_atom_site_disorder_assembly
_atom_site_disorder_group
Li Li 0.9444(2) 0.32764(19) 0.22135(14) 0.0209(6) Uani 1 1 d . . .
P1 P 0.72032(4) 0.29682(3) 0.19053(2) 0.01478(11) Uani 1 1 d . . .
P2 P 0.98608(4) 0.33037(3) 0.09879(2) 0.01489(11) Uani 1 1 d . . .
B B 0.74759(16) 0.25277(12) 0.04827(9) 0.0157(4) Uani 1 1 d . . .
C1 C 0.62154(14) 0.28599(11) 0.01007(8) 0.0161(4) Uani 1 1 d . . .
C2 C 0.59942(15) 0.36945(11) -0.01459(8) 0.0199(4) Uani 1 1 d . . .
H2 H 0.6616 0.4108 -0.0102 0.024 Uiso 1 1 calc R . .
C3 C 0.49019(15) 0.39469(12) -0.04527(8) 0.0243(4) Uani 1 1 d . . .
H3 H 0.4789 0.4524 -0.0605 0.029 Uiso 1 1 calc R . .
C4 C 0.39857(15) 0.33567(12) -0.05350(8) 0.0252(4) Uani 1 1 d . . .
H4 H 0.3241 0.3522 -0.0745 0.030 Uiso 1 1 calc R . .
C5 C 0.41687(15) 0.25177(12) -0.03058(8) 0.0241(4) Uani 1 1 d . . .
H5 H 0.3547 0.2104 -0.0360 0.029 Uiso 1 1 calc R . .
C6 C 0.52575(14) 0.22831(11) 0.00019(8) 0.0196(4) Uani 1 1 d . . .
H6 H 0.5361 0.1705 0.0153 0.023 Uiso 1 1 calc R . .
C7 C 0.79026(14) 0.16951(11) 0.00533(8) 0.0178(4) Uani 1 1 d . . .
C8 C 0.80393(15) 0.08432(11) 0.02822(9) 0.0256(4) Uani 1 1 d . . .
H8 H 0.7878 0.0721 0.0720 0.031 Uiso 1 1 calc R . .
C9 C 0.84010(17) 0.01679(13) -0.01043(10) 0.0341(5) Uani 1 1 d . . .
H9 H 0.8487 -0.0398 0.0074 0.041 Uiso 1 1 calc R . .
C10 C 0.86351(16) 0.03133(13) -0.07422(10) 0.0336(5) Uani 1 1 d . . .
H10 H 0.8889 -0.0146 -0.1005 0.040 Uiso 1 1 calc R . .
C11 C 0.84944(16) 0.11402(13) -0.09946(9) 0.0305(5) Uani 1 1 d . . .
H11 H 0.8648 0.1252 -0.1435 0.037 Uiso 1 1 calc R . .
C12 C 0.81271(14) 0.18091(12) -0.06033(9) 0.0222(4) Uani 1 1 d . . .
H12 H 0.8024 0.2369 -0.0790 0.027 Uiso 1 1 calc R . .
C13 C 0.72320(14) 0.21915(10) 0.12303(8) 0.0164(4) Uani 1 1 d . . .
H13A H 0.7847 0.1756 0.1361 0.020 Uiso 1 1 calc R . .
H13B H 0.6462 0.1885 0.1196 0.020 Uiso 1 1 calc R . .
C14 C 0.84541(13) 0.33312(10) 0.04820(8) 0.0152(4) Uani 1 1 d . . .
H14A H 0.8037 0.3864 0.0602 0.018 Uiso 1 1 calc R . .
H14B H 0.8650 0.3406 0.0024 0.018 Uiso 1 1 calc R . .
C15 C 0.63062(15) 0.23961(11) 0.24935(8) 0.0204(4) Uani 1 1 d . . .
H15 H 0.5524 0.2242 0.2261 0.024 Uiso 1 1 calc R . .
C16 C 0.69255(16) 0.15605(11) 0.27236(9) 0.0269(4) Uani 1 1 d . . .
H16A H 0.7707 0.1697 0.2940 0.040 Uiso 1 1 calc R . .
H16B H 0.7018 0.1185 0.2346 0.040 Uiso 1 1 calc R . .
H16C H 0.6449 0.1263 0.3033 0.040 Uiso 1 1 calc R . .
C17 C 0.60784(17) 0.29559(13) 0.30881(9) 0.0299(5) Uani 1 1 d . . .
H17A H 0.5611 0.2626 0.3384 0.045 Uiso 1 1 calc R . .
H17B H 0.5642 0.3477 0.2942 0.045 Uiso 1 1 calc R . .
H17C H 0.6837 0.3121 0.3319 0.045 Uiso 1 1 calc R . .
C18 C 0.62118(14) 0.38524(10) 0.15816(8) 0.0166(4) Uani 1 1 d . . .
H18 H 0.6451 0.3971 0.1132 0.020 Uiso 1 1 calc R . .
C19 C 0.48855(14) 0.36498(12) 0.14915(9) 0.0246(4) Uani 1 1 d . . .
H19A H 0.4573 0.3590 0.1921 0.037 Uiso 1 1 calc R . .
H19B H 0.4763 0.3108 0.1247 0.037 Uiso 1 1 calc R . .
H19C H 0.4471 0.4121 0.1249 0.037 Uiso 1 1 calc R . .
C20 C 0.64724(16) 0.46906(11) 0.19639(9) 0.0257(4) Uani 1 1 d . . .
H20A H 0.6039 0.5170 0.1742 0.039 Uiso 1 1 calc R . .
H20B H 0.7325 0.4810 0.1988 0.039 Uiso 1 1 calc R . .
H20C H 0.6220 0.4628 0.2407 0.039 Uiso 1 1 calc R . .
C21 C 1.05315(14) 0.43584(10) 0.07734(8) 0.0178(4) Uani 1 1 d . . .
H21 H 1.0475 0.4411 0.0286 0.021 Uiso 1 1 calc R . .
C22 C 1.18367(15) 0.44389(12) 0.10255(9) 0.0268(4) Uani 1 1 d . . .
H22A H 1.2109 0.5031 0.0956 0.040 Uiso 1 1 calc R . .
H22B H 1.2311 0.4033 0.0788 0.040 Uiso 1 1 calc R . .
H22C H 1.1926 0.4304 0.1494 0.040 Uiso 1 1 calc R . .
C23 C 0.98109(15) 0.50960(11) 0.10469(9) 0.0227(4) Uani 1 1 d . . .
H23A H 0.9744 0.5002 0.1515 0.034 Uiso 1 1 calc R . .
H23B H 0.9017 0.5109 0.0817 0.034 Uiso 1 1 calc R . .
H23C H 1.0211 0.5648 0.0983 0.034 Uiso 1 1 calc R . .
C24 C 1.07254(14) 0.24581(11) 0.05888(8) 0.0177(4) Uani 1 1 d . . .
H24 H 1.0228 0.1923 0.0581 0.021 Uiso 1 1 calc R . .
C25 C 1.09338(15) 0.26422(11) -0.01226(8) 0.0215(4) Uani 1 1 d . . .
H25A H 1.1483 0.3130 -0.0143 0.032 Uiso 1 1 calc R . .
H25B H 1.0179 0.2786 -0.0366 0.032 Uiso 1 1 calc R . .
H25C H 1.1274 0.2129 -0.0316 0.032 Uiso 1 1 calc R . .
C26 C 1.18947(14) 0.22207(11) 0.09788(9) 0.0237(4) Uani 1 1 d . . .
H26A H 1.2184 0.1668 0.0821 0.035 Uiso 1 1 calc R . .
H26B H 1.1763 0.2170 0.1444 0.035 Uiso 1 1 calc R . .
H26C H 1.2484 0.2673 0.0921 0.035 Uiso 1 1 calc R . .
O1 O 0.98239(10) 0.42364(7) 0.28206(6) 0.0240(3) Uani 1 1 d . . .
C27 C 1.08112(17) 0.48343(12) 0.29020(9) 0.0296(5) Uani 1 1 d . . .
H27A H 1.0817 0.5223 0.2519 0.036 Uiso 1 1 calc R . .
H27B H 1.1572 0.4516 0.2951 0.036 Uiso 1 1 calc R . .
C28 C 1.06299(18) 0.53461(12) 0.35139(10) 0.0334(5) Uani 1 1 d . . .
H28A H 1.0109 0.5852 0.3416 0.040 Uiso 1 1 calc R . .
H28B H 1.1394 0.5546 0.3731 0.040 Uiso 1 1 calc R . .
C29 C 1.00431(18) 0.46854(13) 0.39286(9) 0.0340(5) Uani 1 1 d . . .
H29A H 0.9592 0.4969 0.4263 0.041 Uiso 1 1 calc R . .
H29B H 1.0632 0.4285 0.4147 0.041 Uiso 1 1 calc R . .
C30 C 0.92237(17) 0.42188(13) 0.34192(9) 0.0297(5) Uani 1 1 d . . .
H30A H 0.9088 0.3615 0.3556 0.036 Uiso 1 1 calc R . .
H30B H 0.8450 0.4518 0.3356 0.036 Uiso 1 1 calc R . .
O2 O 1.02651(11) 0.22912(8) 0.26083(6) 0.0270(3) Uani 1 1 d . . .
C31 C 1.02190(16) 0.14329(11) 0.23270(10) 0.0272(4) Uani 1 1 d . . .
H31A H 1.0216 0.1465 0.1845 0.033 Uiso 1 1 calc R . .
H31B H 0.9494 0.1127 0.2438 0.033 Uiso 1 1 calc R . .
C32 C 1.13235(17) 0.09594(13) 0.26175(11) 0.0389(5) Uani 1 1 d . . .
H32A H 1.1111 0.0506 0.2928 0.047 Uiso 1 1 calc R . .
H32B H 1.1751 0.0687 0.2269 0.047 Uiso 1 1 calc R . .
C33 C 1.20753(17) 0.16576(13) 0.29675(10) 0.0370(5) Uani 1 1 d . . .
H33A H 1.2533 0.1425 0.3361 0.044 Uiso 1 1 calc R . .
H33B H 1.2628 0.1920 0.2675 0.044 Uiso 1 1 calc R . .
C34 C 1.11576(17) 0.23022(13) 0.31504(9) 0.0341(5) Uani 1 1 d . . .
H34A H 1.0818 0.2128 0.3560 0.041 Uiso 1 1 calc R . .
H34B H 1.1509 0.2886 0.3210 0.041 Uiso 1 1 calc R . .

loop_
_atom_site_aniso_label
_atom_site_aniso_U_11
_atom_site_aniso_U_22
_atom_site_aniso_U_33
_atom_site_aniso_U_23
_atom_site_aniso_U_13
_atom_site_aniso_U_12
Li 0.0204(16) 0.0224(16) 0.0196(16) 0.0008(13) 0.0000(12) -0.0008(13)
P1 0.0155(2) 0.0146(2) 0.0143(2) 0.00004(18) 0.00188(17) 0.00014(18)
P2 0.0139(2) 0.0165(2) 0.0143(2) 0.00109(18) 0.00112(16) -0.00048(18)
B 0.0146(10) 0.0173(11) 0.0152(10) 0.0002(8) 0.0006(8) 0.0002(8)
C1 0.0157(9) 0.0220(10) 0.0110(9) -0.0020(7) 0.0034(6) 0.0015(7)
C2 0.0184(9) 0.0245(10) 0.0167(10) 0.0009(8) 0.0004(7) -0.0014(8)
C3 0.0233(10) 0.0292(11) 0.0203(10) 0.0045(8) 0.0002(8) 0.0053(8)
C4 0.0148(9) 0.0422(12) 0.0178(10) 0.0007(8) -0.0028(7) 0.0054(9)
C5 0.0166(9) 0.0366(12) 0.0193(10) -0.0050(8) 0.0019(7) -0.0046(8)
C6 0.0180(9) 0.0238(10) 0.0171(9) -0.0015(7) 0.0027(7) 0.0002(8)
C7 0.0118(8) 0.0213(9) 0.0197(9) -0.0044(7) -0.0026(7) -0.0012(7)
C8 0.0284(11) 0.0241(11) 0.0241(11) -0.0048(8) 0.0008(8) 0.0025(8)
C9 0.0391(12) 0.0229(11) 0.0393(13) -0.0103(9) -0.0027(10) 0.0068(9)
C10 0.0273(11) 0.0334(12) 0.0399(13) -0.0220(10) 0.0015(9) 0.0046(9)
C11 0.0221(10) 0.0467(13) 0.0230(11) -0.0157(9) 0.0046(8) -0.0084(9)
C12 0.0169(9) 0.0280(11) 0.0217(10) -0.0058(8) 0.0020(7) -0.0035(8)
C13 0.0155(9) 0.0156(9) 0.0180(9) -0.0022(7) 0.0006(7) 0.0008(7)
C14 0.0135(8) 0.0167(9) 0.0155(9) 0.0007(7) 0.0015(6) 0.0026(7)
C15 0.0198(9) 0.0227(10) 0.0192(10) 0.0032(7) 0.0045(7) -0.0019(8)
C16 0.0307(11) 0.0266(11) 0.0242(11) 0.0083(8) 0.0064(8) 0.0013(9)
C17 0.0341(11) 0.0358(12) 0.0212(10) 0.0017(9) 0.0107(8) 0.0007(9)
C18 0.0179(9) 0.0153(9) 0.0166(9) -0.0009(7) 0.0019(7) 0.0027(7)
C19 0.0197(10) 0.0271(11) 0.0267(11) -0.0001(8) 0.0007(8) 0.0046(8)
C20 0.0327(11) 0.0178(10) 0.0262(11) -0.0018(8) -0.0007(8) 0.0042(8)
C21 0.0180(9) 0.0169(9) 0.0186(10) 0.0024(7) 0.0019(7) -0.0028(7)
C22 0.0229(10) 0.0235(11) 0.0337(12) -0.0006(8) 0.0003(8) -0.0066(8)
C23 0.0285(10) 0.0175(10) 0.0221(10) 0.0006(7) 0.0017(8) -0.0004(8)
C24 0.0159(9) 0.0163(9) 0.0213(10) -0.0005(7) 0.0030(7) 0.0004(7)
C25 0.0169(9) 0.0267(10) 0.0212(10) -0.0034(8) 0.0025(7) 0.0018(8)
C26 0.0186(10) 0.0246(11) 0.0276(11) 0.0030(8) 0.0008(8) 0.0040(8)
O1 0.0257(7) 0.0249(7) 0.0213(7) -0.0031(5) 0.0006(5) -0.0078(6)
C27 0.0285(11) 0.0312(12) 0.0280(11) 0.0029(9) -0.0042(8) -0.0101(9)
C28 0.0358(12) 0.0220(11) 0.0400(13) -0.0050(9) -0.0122(9) -0.0010(9)
C29 0.0420(12) 0.0356(12) 0.0242(12) -0.0059(9) 0.0008(9) 0.0008(10)
C30 0.0341(11) 0.0321(11) 0.0235(11) -0.0030(9) 0.0055(8) -0.0042(9)
O2 0.0303(7) 0.0253(7) 0.0239(7) 0.0027(6) -0.0064(6) 0.0069(6)
C31 0.0263(11) 0.0184(10) 0.0370(12) 0.0050(8) 0.0028(9) -0.0006(8)
C32 0.0301(12) 0.0276(12) 0.0579(15) 0.0056(10) -0.0035(10) 0.0078(9)
C33 0.0324(12) 0.0397(13) 0.0378(13) 0.0030(10) -0.0042(9) 0.0080(10)
C34 0.0381(12) 0.0386(13) 0.0238(11) 0.0038(9) -0.0084(9) 0.0104(10)

loop_
_atom_type_symbol
_atom_type_description
_atom_type_scat_dispersion_real
_atom_type_scat_dispersion_imag
_atom_type_scat_source
C C 0.0033 0.0016 'International Tables Vol C Tables 4.2.6.8 and 6.1.1.4'
H H 0.0000 0.0000 'International Tables Vol C Tables 4.2.6.8 and 6.1.1.4'
Li Li -0.0003 0.0001 'International Tables Vol C Tables 4.2.6.8 and 6.1.1.4'
B B 0.0013 0.0007 'International Tables Vol C Tables 4.2.6.8 and 6.1.1.4'
O O 0.0106 0.0060 'International Tables Vol C Tables 4.2.6.8 and 6.1.1.4'
P P 0.1023 0.0942 'International Tables Vol C Tables 4.2.6.8 and 6.1.1.4'

loop_
_geom_angle_atom_site_label_1
_geom_angle_atom_site_label_2
_geom_angle_atom_site_label_3
_geom_angle
_geom_angle_site_symmetry_1
_geom_angle_site_symmetry_3
_geom_angle_publ_flag
O2 Li O1 104.93(14) . . yes
O2 Li P2 107.46(13) . . yes
O1 Li P2 123.68(13) . . yes
O2 Li P1 112.56(13) . . yes
O1 Li P1 116.77(13) . . yes
P2 Li P1 91.07(9) . . yes
O2 Li B 109.99(11) . . ?
O1 Li B 144.99(13) . . ?
P2 Li B 46.47(5) . . ?
P1 Li B 46.05(5) . . ?
C13 P1 C18 105.04(7) . . ?
C13 P1 C15 102.86(8) . . ?
C18 P1 C15 103.61(7) . . ?
C13 P1 Li 103.02(8) . . ?
C18 P1 Li 119.99(8) . . ?
C15 P1 Li 120.06(9) . . ?
C14 P2 C24 103.39(8) . . ?
C14 P2 C21 101.43(7) . . ?
C24 P2 C21 105.70(7) . . ?
C14 P2 Li 109.33(8) . . ?
C24 P2 Li 123.93(8) . . ?
C21 P2 Li 110.63(8) . . ?
C1 B C7 105.53(13) . . ?
C1 B C13 109.39(13) . . ?
C7 B C13 109.01(13) . . ?
C1 B C14 108.46(13) . . ?
C7 B C14 110.90(13) . . ?
C13 B C14 113.25(13) . . ?
C1 B Li 133.90(11) . . ?
C7 B Li 120.47(10) . . ?
C13 B Li 54.76(9) . . ?
C14 B Li 59.18(9) . . ?
C2 C1 C6 114.77(15) . . ?
C2 C1 B 125.40(15) . . ?
C6 C1 B 119.83(15) . . ?
C3 C2 C1 123.06(16) . . ?
C3 C2 H2 118.5 . . ?
C1 C2 H2 118.5 . . ?
C4 C3 C2 119.93(17) . . ?
C4 C3 H3 120.0 . . ?
C2 C3 H3 120.0 . . ?
C3 C4 C5 119.05(16) . . ?
C3 C4 H4 120.5 . . ?
C5 C4 H4 120.5 . . ?
C6 C5 C4 120.04(17) . . ?
C6 C5 H5 120.0 . . ?
C4 C5 H5 120.0 . . ?
C5 C6 C1 123.13(17) . . ?
C5 C6 H6 118.4 . . ?
C1 C6 H6 118.4 . . ?
C12 C7 C8 114.59(16) . . ?
C12 C7 B 119.85(15) . . ?
C8 C7 B 125.54(15) . . ?
C9 C8 C7 122.87(18) . . ?
C9 C8 H8 118.6 . . ?
C7 C8 H8 118.6 . . ?
C10 C9 C8 120.53(19) . . ?
C10 C9 H9 119.7 . . ?
C8 C9 H9 119.7 . . ?
C9 C10 C11 118.81(18) . . ?
C9 C10 H10 120.6 . . ?
C11 C10 H10 120.6 . . ?
C10 C11 C12 120.06(18) . . ?
C10 C11 H11 120.0 . . ?
C12 C11 H11 120.0 . . ?
C11 C12 C7 123.11(18) . . ?
C11 C12 H12 118.4 . . ?
C7 C12 H12 118.4 . . ?
B C13 P1 120.38(11) . . ?
B C13 H13A 107.2 . . ?
P1 C13 H13A 107.2 . . ?
B C13 H13B 107.2 . . ?
P1 C13 H13B 107.2 . . ?
H13A C13 H13B 106.9 . . ?
B C14 P2 122.06(11) . . ?
B C14 H14A 106.8 . . ?
P2 C14 H14A 106.8 . . ?
B C14 H14B 106.8 . . ?
P2 C14 H14B 106.8 . . ?
H14A C14 H14B 106.7 . . ?
C16 C15 C17 109.53(15) . . ?
C16 C15 P1 109.94(11) . . ?
C17 C15 P1 112.55(12) . . ?
C16 C15 H15 108.2 . . ?
C17 C15 H15 108.2 . . ?
P1 C15 H15 108.2 . . ?
C15 C16 H16A 109.5 . . ?
C15 C16 H16B 109.5 . . ?
H16A C16 H16B 109.5 . . ?
C15 C16 H16C 109.5 . . ?
H16A C16 H16C 109.5 . . ?
H16B C16 H16C 109.5 . . ?
C15 C17 H17A 109.5 . . ?
C15 C17 H17B 109.5 . . ?
H17A C17 H17B 109.5 . . ?
C15 C17 H17C 109.5 . . ?
H17A C17 H17C 109.5 . . ?
H17B C17 H17C 109.5 . . ?
C19 C18 C20 112.40(14) . . ?
C19 C18 P1 116.81(12) . . ?
C20 C18 P1 110.76(12) . . ?
C19 C18 H18 105.3 . . ?
C20 C18 H18 105.3 . . ?
P1 C18 H18 105.3 . . ?
C18 C19 H19A 109.5 . . ?
C18 C19 H19B 109.5 . . ?
H19A C19 H19B 109.5 . . ?
C18 C19 H19C 109.5 . . ?
H19A C19 H19C 109.5 . . ?
H19B C19 H19C 109.5 . . ?
C18 C20 H20A 109.5 . . ?
C18 C20 H20B 109.5 . . ?
H20A C20 H20B 109.5 . . ?
C18 C20 H20C 109.5 . . ?
H20A C20 H20C 109.5 . . ?
H20B C20 H20C 109.5 . . ?
C22 C21 C23 110.10(14) . . ?
C22 C21 P2 113.07(12) . . ?
C23 C21 P2 108.90(11) . . ?
C22 C21 H21 108.2 . . ?
C23 C21 H21 108.2 . . ?
P2 C21 H21 108.2 . . ?
C21 C22 H22A 109.5 . . ?
C21 C22 H22B 109.5 . . ?
H22A C22 H22B 109.5 . . ?
C21 C22 H22C 109.5 . . ?
H22A C22 H22C 109.5 . . ?
H22B C22 H22C 109.5 . . ?
C21 C23 H23A 109.5 . . ?
C21 C23 H23B 109.5 . . ?
H23A C23 H23B 109.5 . . ?
C21 C23 H23C 109.5 . . ?
H23A C23 H23C 109.5 . . ?
H23B C23 H23C 109.5 . . ?
C25 C24 C26 110.44(13) . . ?
C25 C24 P2 114.72(12) . . ?
C26 C24 P2 113.63(12) . . ?
C25 C24 H24 105.7 . . ?
C26 C24 H24 105.7 . . ?
P2 C24 H24 105.7 . . ?
C24 C25 H25A 109.5 . . ?
C24 C25 H25B 109.5 . . ?
H25A C25 H25B 109.5 . . ?
C24 C25 H25C 109.5 . . ?
H25A C25 H25C 109.5 . . ?
H25B C25 H25C 109.5 . . ?
C24 C26 H26A 109.5 . . ?
C24 C26 H26B 109.5 . . ?
H26A C26 H26B 109.5 . . ?
C24 C26 H26C 109.5 . . ?
H26A C26 H26C 109.5 . . ?
H26B C26 H26C 109.5 . . ?
C27 O1 C30 108.94(13) . . ?
C27 O1 Li 133.01(13) . . ?
C30 O1 Li 115.42(13) . . ?
O1 C27 C28 105.87(15) . . ?
O1 C27 H27A 110.6 . . ?
C28 C27 H27A 110.6 . . ?
O1 C27 H27B 110.6 . . ?
C28 C27 H27B 110.6 . . ?
H27A C27 H27B 108.7 . . ?
C27 C28 C29 102.06(15) . . ?
C27 C28 H28A 111.4 . . ?
C29 C28 H28A 111.4 . . ?
C27 C28 H28B 111.4 . . ?
C29 C28 H28B 111.4 . . ?
H28A C28 H28B 109.2 . . ?
C28 C29 C30 101.80(16) . . ?
C28 C29 H29A 111.4 . . ?
C30 C29 H29A 111.4 . . ?
C28 C29 H29B 111.4 . . ?
C30 C29 H29B 111.4 . . ?
H29A C29 H29B 109.3 . . ?
O1 C30 C29 105.71(14) . . ?
O1 C30 H30A 110.6 . . ?
C29 C30 H30A 110.6 . . ?
O1 C30 H30B 110.6 . . ?
C29 C30 H30B 110.6 . . ?
H30A C30 H30B 108.7 . . ?
C34 O2 C31 108.61(14) . . ?
C34 O2 Li 126.78(14) . . ?
C31 O2 Li 123.83(14) . . ?
O2 C31 C32 106.40(15) . . ?
O2 C31 H31A 110.4 . . ?
C32 C31 H31A 110.4 . . ?
O2 C31 H31B 110.4 . . ?
C32 C31 H31B 110.4 . . ?
H31A C31 H31B 108.6 . . ?
C33 C32 C31 104.67(15) . . ?
C33 C32 H32A 110.8 . . ?
C31 C32 H32A 110.8 . . ?
C33 C32 H32B 110.8 . . ?
C31 C32 H32B 110.8 . . ?
H32A C32 H32B 108.9 . . ?
C34 C33 C32 102.49(16) . . ?
C34 C33 H33A 111.3 . . ?
C32 C33 H33A 111.3 . . ?
C34 C33 H33B 111.3 . . ?
C32 C33 H33B 111.3 . . ?
H33A C33 H33B 109.2 . . ?
O2 C34 C33 104.72(15) . . ?
O2 C34 H34A 110.8 . . ?
C33 C34 H34A 110.8 . . ?
O2 C34 H34B 110.8 . . ?
C33 C34 H34B 110.8 . . ?
H34A C34 H34B 108.9 . . ?

loop_
_geom_bond_atom_site_label_1
_geom_bond_atom_site_label_2
_geom_bond_distance
_geom_bond_site_symmetry_2
_geom_bond_publ_flag
Li O2 1.928(3) . yes
Li O1 1.962(3) . yes
Li P2 2.596(3) . yes
Li P1 2.608(3) . yes
Li B 4.197(3) . yes
P1 C13 1.8349(16) . ?
P1 C18 1.8566(16) . ?
P1 C15 1.8629(16) . ?
P2 C14 1.8289(16) . ?
P2 C24 1.8625(16) . ?
P2 C21 1.8662(16) . ?
B C1 1.653(2) . ?
B C7 1.654(2) . ?
B C13 1.664(2) . ?
B C14 1.664(2) . ?
C1 C2 1.401(2) . ?
C1 C6 1.406(2) . ?
C2 C3 1.397(2) . ?
C2 H2 0.9500 . ?
C3 C4 1.381(2) . ?
C3 H3 0.9500 . ?
C4 C5 1.389(2) . ?
C4 H4 0.9500 . ?
C5 C6 1.386(2) . ?
C5 H5 0.9500 . ?
C6 H6 0.9500 . ?
C7 C12 1.402(2) . ?
C7 C8 1.402(2) . ?
C8 C9 1.393(2) . ?
C8 H8 0.9500 . ?
C9 C10 1.375(3) . ?
C9 H9 0.9500 . ?
C10 C11 1.383(3) . ?
C10 H10 0.9500 . ?
C11 C12 1.393(2) . ?
C11 H11 0.9500 . ?
C12 H12 0.9500 . ?
C13 H13A 0.9900 . ?
C13 H13B 0.9900 . ?
C14 H14A 0.9900 . ?
C14 H14B 0.9900 . ?
C15 C16 1.526(2) . ?
C15 C17 1.535(2) . ?
C15 H15 1.0000 . ?
C16 H16A 0.9800 . ?
C16 H16B 0.9800 . ?
C16 H16C 0.9800 . ?
C17 H17A 0.9800 . ?
C17 H17B 0.9800 . ?
C17 H17C 0.9800 . ?
C18 C19 1.530(2) . ?
C18 C20 1.531(2) . ?
C18 H18 1.0000 . ?
C19 H19A 0.9800 . ?
C19 H19B 0.9800 . ?
C19 H19C 0.9800 . ?
C20 H20A 0.9800 . ?
C20 H20B 0.9800 . ?
C20 H20C 0.9800 . ?
C21 C22 1.530(2) . ?
C21 C23 1.535(2) . ?
C21 H21 1.0000 . ?
C22 H22A 0.9800 . ?
C22 H22B 0.9800 . ?
C22 H22C 0.9800 . ?
C23 H23A 0.9800 . ?
C23 H23B 0.9800 . ?
C23 H23C 0.9800 . ?
C24 C25 1.524(2) . ?
C24 C26 1.534(2) . ?
C24 H24 1.0000 . ?
C25 H25A 0.9800 . ?
C25 H25B 0.9800 . ?
C25 H25C 0.9800 . ?
C26 H26A 0.9800 . ?
C26 H26B 0.9800 . ?
C26 H26C 0.9800 . ?
O1 C27 1.449(2) . ?
O1 C30 1.452(2) . ?
C27 C28 1.512(3) . ?
C27 H27A 0.9900 . ?
C27 H27B 0.9900 . ?
C28 C29 1.517(3) . ?
C28 H28A 0.9900 . ?
C28 H28B 0.9900 . ?
C29 C30 1.521(3) . ?
C29 H29A 0.9900 . ?
C29 H29B 0.9900 . ?
C30 H30A 0.9900 . ?
C30 H30B 0.9900 . ?
O2 C34 1.440(2) . ?
O2 C31 1.446(2) . ?
C31 C32 1.527(2) . ?
C31 H31A 0.9900 . ?
C31 H31B 0.9900 . ?
C32 C33 1.518(3) . ?
C32 H32A 0.9900 . ?
C32 H32B 0.9900 . ?
C33 C34 1.509(3) . ?
C33 H33A 0.9900 . ?
C33 H33B 0.9900 . ?
C34 H34A 0.9900 . ?
C34 H34B 0.9900 . ?
